data_4325019
loop_
_publ_author_name
'Guifeng Liu'
'Jiurong Hu'
'Jialin Wen'
'Huimin Dai'
'Yizhi Li'
'Hong Yan'

_publ_contact_author_address
;
    State Key Laboratory of Coordination Chemistry, 
    Nanjing University, 
    Nanjing 210093, 
    P. R. China
;
_publ_contact_author_email hyan1965@nju.edu.cn
_publ_contact_author_fax '(+86)-25- 83314502'
_publ_contact_author_name 'H. Yan'
_publ_contact_author_phone '(+86)-25- 83314502'
_publ_section_title
;
 Cobalt-Mediated Selective B-H Activation and Formation of a Co-B Bond in
 the Reaction of the 16-Electron CpCo Half-Sandwich Complex Containing an
 o-Carborane-1,2-dithiolate Ligand with Ethyl Diazoacetate
;
_journal_name_full 'Inorganic Chemistry'
_journal_page_first 4187
_journal_page_last 4194
_journal_paper_doi 10.1021/ic200333q
_journal_volume 50
_journal_year 2011
_chemical_formula_moiety 'C19 H33 B10 Co O6 S2'
_chemical_formula_sum 'C19 H33 B10 Co O6 S2'
_chemical_formula_weight 588.60
_chemical_name_systematic
; 
 ? 
;
_space_group_IT_number 2
_symmetry_cell_setting triclinic
_symmetry_space_group_name_Hall '-P 1'
_symmetry_space_group_name_H-M 'P -1'
_atom_sites_solution_hydrogens geom
_atom_sites_solution_primary direct
_atom_sites_solution_secondary difmap
_audit_creation_method SHELXL-97
_cell_angle_alpha 83.1470(10)
_cell_angle_beta 69.0500(10)
_cell_angle_gamma 67.7690(10)
_cell_formula_units_Z 2
_cell_length_a 11.0279(11)
_cell_length_b 11.9237(11)
_cell_length_c 12.4112(12)
_cell_measurement_reflns_used 1940
_cell_measurement_temperature 291(2)
_cell_measurement_theta_max 23.12
_cell_measurement_theta_min 2.25
_cell_volume 1410.6(2)
_computing_cell_refinement 'Bruker SMART'
_computing_data_collection 'Bruker SMART'
_computing_data_reduction 'Bruker SAINT'
_computing_molecular_graphics 'Bruker SHELXTL'
_computing_publication_material 'Bruker SHELXTL'
_computing_structure_refinement 'SHELXL-97 (Sheldrick, 1997)'
_computing_structure_solution 'SHELXS-97 (Sheldrick, 1990)'
_diffrn_ambient_temperature 291(2)
_diffrn_measured_fraction_theta_full 0.980
_diffrn_measured_fraction_theta_max 0.980
_diffrn_measurement_device_type 'CCD area detector'
_diffrn_measurement_method 'phi and omega scans'
_diffrn_radiation_monochromator graphite
_diffrn_radiation_source 'fine-focus sealed tube'
_diffrn_radiation_type MoK\a
_diffrn_radiation_wavelength 0.71073
_diffrn_reflns_av_R_equivalents 0.0299
_diffrn_reflns_av_sigmaI/netI 0.0581
_diffrn_reflns_limit_h_max 13
_diffrn_reflns_limit_h_min -12
_diffrn_reflns_limit_k_max 14
_diffrn_reflns_limit_k_min -8
_diffrn_reflns_limit_l_max 15
_diffrn_reflns_limit_l_min -14
_diffrn_reflns_number 7769
_diffrn_reflns_theta_full 26.00
_diffrn_reflns_theta_max 26.00
_diffrn_reflns_theta_min 1.85
_exptl_absorpt_coefficient_mu 0.790
_exptl_absorpt_correction_T_max 0.8579
_exptl_absorpt_correction_T_min 0.8090
_exptl_absorpt_correction_type multi-scan
_exptl_absorpt_process_details 'SADABS; Bruker, 2000'
_exptl_crystal_colour green
_exptl_crystal_density_diffrn 1.386
_exptl_crystal_description block
_exptl_crystal_F_000 608
_exptl_crystal_size_max 0.28
_exptl_crystal_size_mid 0.22
_exptl_crystal_size_min 0.20
_refine_diff_density_max 0.367
_refine_diff_density_min -0.294
_refine_diff_density_rms 0.067
_refine_ls_extinction_method none
_refine_ls_goodness_of_fit_ref 1.022
_refine_ls_hydrogen_treatment constr
_refine_ls_matrix_type full
_refine_ls_number_parameters 346
_refine_ls_number_reflns 5442
_refine_ls_number_restraints 0
_refine_ls_restrained_S_all 1.022
_refine_ls_R_factor_all 0.0704
_refine_ls_R_factor_gt 0.0489
_refine_ls_shift/su_max 0.000
_refine_ls_shift/su_mean 0.000
_refine_ls_structure_factor_coef Fsqd
_refine_ls_weighting_details 'calc w=1/[\s^2^(Fo^2^)+(0.0500P)^2^+0.9900P] where P=(Fo^2^+2Fc^2^)/3'
_refine_ls_weighting_scheme calc
_refine_ls_wR_factor_gt 0.1103
_refine_ls_wR_factor_ref 0.1173
_reflns_number_gt 3746
_reflns_number_total 5442
_reflns_threshold_expression >2sigma(I)
_cod_data_source_file ic200333q_si_001_4.cif
_cod_data_source_block Compound-4
_cod_original_sg_symbol_H-M 'P -1 '
_cod_database_code 4325019

loop_
_symmetry_equiv_pos_as_xyz
'x, y, z'
'-x, -y, -z'

loop_
_atom_site_label
_atom_site_type_symbol
_atom_site_fract_x
_atom_site_fract_y
_atom_site_fract_z
_atom_site_U_iso_or_equiv
_atom_site_adp_type
_atom_site_occupancy
_atom_site_symmetry_multiplicity
_atom_site_calc_flag
_atom_site_refinement_flags
B3 B 0.6515(4) 0.6793(4) 0.7855(4) 0.0441(9) Uani 1 1 d .
B4 B 0.8153(5) 0.5803(4) 0.6661(5) 0.0532(11) Uani 1 1 d .
H4 H 0.7871 0.5792 0.5907 0.064 Uiso 1 1 d R
B5 B 0.9535(5) 0.6215(4) 0.6422(4) 0.0529(11) Uani 1 1 d .
H5 H 1.0097 0.6385 0.5784 0.063 Uiso 1 1 d R
B6 B 0.9096(4) 0.7288(4) 0.7526(4) 0.0495(10) Uani 1 1 d .
H6 H 0.9486 0.8020 0.7288 0.059 Uiso 1 1 d R
B7 B 0.7164(5) 0.6246(4) 0.9063(4) 0.0493(10) Uani 1 1 d .
H7A H 0.6281 0.6386 0.9866 0.059 Uiso 1 1 d R
B8 B 0.7597(5) 0.5194(3) 0.7986(4) 0.0493(11) Uani 1 1 d .
H8A H 0.7156 0.4506 0.8100 0.059 Uiso 1 1 d R
B9 B 0.9353(5) 0.4898(4) 0.7166(5) 0.0575(12) Uani 1 1 d .
H9 H 0.9961 0.4103 0.6755 0.069 Uiso 1 1 d R
B10 B 1.0024(5) 0.5749(4) 0.7697(5) 0.0555(12) Uani 1 1 d .
H10 H 1.1112 0.5500 0.7614 0.067 Uiso 1 1 d R
B11 B 0.8642(5) 0.6568(4) 0.8912(4) 0.0562(12) Uani 1 1 d .
H11 H 0.8857 0.6923 0.9569 0.067 Uiso 1 1 d R
B12 B 0.8858(6) 0.5092(4) 0.8613(5) 0.0609(13) Uani 1 1 d .
H12 H 0.9077 0.4450 0.9285 0.073 Uiso 1 1 d R
C1 C 0.7873(3) 0.7271(3) 0.6942(3) 0.0372(7) Uani 1 1 d .
C2 C 0.7377(4) 0.7507(3) 0.8392(3) 0.0390(7) Uani 1 1 d .
C3 C 0.7455(4) 0.9577(3) 0.9235(3) 0.0449(8) Uani 1 1 d .
H3A H 0.6993 1.0018 0.9967 0.054 Uiso 1 1 calc R
H3B H 0.8279 0.8914 0.9287 0.054 Uiso 1 1 calc R
C4 C 0.7900(4) 1.0410(3) 0.8303(3) 0.0481(9) Uani 1 1 d .
C5 C 0.9675(4) 1.1171(4) 0.7357(4) 0.0572(10) Uani 1 1 d .
H5A H 0.8924 1.1938 0.7374 0.069 Uiso 1 1 calc R
H5B H 1.0082 1.0829 0.6581 0.069 Uiso 1 1 calc R
C6 C 1.0740(5) 1.1352(4) 0.7703(5) 0.0727(13) Uani 1 1 d .
H6A H 1.0371 1.1549 0.8512 0.109 Uiso 1 1 calc R
H6B H 1.0991 1.2002 0.7271 0.109 Uiso 1 1 calc R
H6C H 1.1549 1.0621 0.7550 0.109 Uiso 1 1 calc R
C7 C 0.5777(3) 0.8838(3) 0.6050(3) 0.0330(7) Uani 1 1 d .
H7 H 0.5686 0.9261 0.5340 0.040 Uiso 1 1 calc R
C8 C 0.5230(4) 0.7821(3) 0.6187(3) 0.0389(8) Uani 1 1 d .
H8 H 0.5973 0.7084 0.5785 0.047 Uiso 1 1 calc R
C9 C 0.4064(4) 0.8203(3) 0.5741(3) 0.0425(8) Uani 1 1 d .
C10 C 0.2858(4) 0.7537(4) 0.4871(4) 0.0598(11) Uani 1 1 d .
H10A H 0.2887 0.8170 0.4304 0.072 Uiso 1 1 calc R
H10B H 0.1967 0.7816 0.5490 0.072 Uiso 1 1 calc R
C11 C 0.3052(5) 0.6415(4) 0.4335(4) 0.0624(11) Uani 1 1 d .
H11A H 0.3869 0.6216 0.3655 0.094 Uiso 1 1 calc R
H11B H 0.2253 0.6533 0.4128 0.094 Uiso 1 1 calc R
H11C H 0.3161 0.5766 0.4872 0.094 Uiso 1 1 calc R
C12 C 0.4777(3) 0.9710(3) 0.7060(3) 0.0308(6) Uani 1 1 d .
C13 C 0.3768(4) 1.1686(3) 0.7858(3) 0.0519(10) Uani 1 1 d .
H13A H 0.4265 1.1587 0.8389 0.062 Uiso 1 1 calc R
H13B H 0.2921 1.1525 0.8268 0.062 Uiso 1 1 calc R
C14 C 0.3420(5) 1.2925(3) 0.7432(4) 0.0578(10) Uani 1 1 d .
H14A H 0.4261 1.3074 0.7011 0.087 Uiso 1 1 calc R
H14B H 0.2876 1.3486 0.8073 0.087 Uiso 1 1 calc R
H14C H 0.2893 1.3029 0.6933 0.087 Uiso 1 1 calc R
C15 C 0.2453(4) 0.7932(4) 0.9102(4) 0.0604(11) Uani 1 1 d .
H15 H 0.1793 0.8731 0.9429 0.072 Uiso 1 1 calc R
C16 C 0.3450(4) 0.7117(4) 0.9564(3) 0.0522(10) Uani 1 1 d .
H16 H 0.3572 0.7224 1.0284 0.063 Uiso 1 1 calc R
C17 C 0.4165(5) 0.6143(4) 0.8847(4) 0.0592(11) Uani 1 1 d .
H17 H 0.4890 0.5411 0.8980 0.071 Uiso 1 1 calc R
C18 C 0.3657(4) 0.6292(4) 0.7887(4) 0.0552(10) Uani 1 1 d .
H18 H 0.3927 0.5702 0.7279 0.066 Uiso 1 1 calc R
C19 C 0.2581(4) 0.7443(4) 0.8116(4) 0.0574(11) Uani 1 1 d .
H19 H 0.2017 0.7839 0.7626 0.069 Uiso 1 1 calc R
Co1 Co 0.45333(5) 0.75564(4) 0.78974(4) 0.03503(13) Uani 1 1 d .
O1 O 0.7168(3) 1.1119(3) 0.7828(3) 0.0613(8) Uani 1 1 d .
O2 O 0.9152(3) 1.0341(3) 0.8183(3) 0.0594(8) Uani 1 1 d .
O3 O 0.3287(3) 0.9206(3) 0.5791(2) 0.0532(7) Uani 1 1 d .
O4 O 0.3988(3) 0.7247(2) 0.5318(2) 0.0535(7) Uani 1 1 d .
O5 O 0.4199(2) 0.92999(18) 0.79754(18) 0.0355(5) Uani 1 1 d .
O6 O 0.4635(3) 1.0836(2) 0.6884(2) 0.0427(6) Uani 1 1 d .
S1 S 0.75312(9) 0.85213(8) 0.60155(7) 0.0394(2) Uani 1 1 d .
S2 S 0.62994(9) 0.89570(8) 0.90124(8) 0.0405(2) Uani 1 1 d .

loop_
_atom_site_aniso_label
_atom_site_aniso_U_11
_atom_site_aniso_U_22
_atom_site_aniso_U_33
_atom_site_aniso_U_23
_atom_site_aniso_U_13
_atom_site_aniso_U_12
B3 0.044(2) 0.045(2) 0.043(2) 0.0045(17) -0.0204(19) -0.0119(18)
B4 0.069(3) 0.0260(19) 0.072(3) -0.0064(19) -0.034(3) -0.0133(19)
B5 0.041(2) 0.062(3) 0.050(3) -0.008(2) -0.010(2) -0.016(2)
B6 0.037(2) 0.044(2) 0.068(3) -0.012(2) -0.022(2) -0.0073(18)
B7 0.057(3) 0.045(2) 0.048(2) 0.0136(18) -0.028(2) -0.015(2)
B8 0.063(3) 0.0266(19) 0.070(3) 0.0086(18) -0.042(2) -0.0129(19)
B9 0.053(3) 0.046(2) 0.072(3) -0.006(2) -0.035(2) -0.002(2)
B10 0.047(2) 0.043(2) 0.078(3) -0.008(2) -0.042(2) 0.004(2)
B11 0.067(3) 0.040(2) 0.064(3) 0.003(2) -0.043(3) -0.004(2)
B12 0.070(3) 0.040(2) 0.073(3) 0.021(2) -0.051(3) -0.002(2)
C1 0.0404(18) 0.0372(17) 0.0381(18) 0.0018(14) -0.0196(15) -0.0130(14)
C2 0.0470(19) 0.0386(18) 0.0345(17) 0.0039(14) -0.0182(15) -0.0159(15)
C3 0.048(2) 0.048(2) 0.0420(19) -0.0063(15) -0.0171(16) -0.0177(17)
C4 0.049(2) 0.043(2) 0.060(2) 0.0023(17) -0.0259(19) -0.0173(17)
C5 0.055(2) 0.051(2) 0.071(3) 0.0106(19) -0.023(2) -0.0258(19)
C6 0.057(3) 0.064(3) 0.093(4) -0.003(3) -0.025(3) -0.015(2)
C7 0.0384(17) 0.0304(15) 0.0329(16) 0.0109(13) -0.0156(14) -0.0149(13)
C8 0.061(2) 0.0355(17) 0.0318(17) 0.0031(13) -0.0226(16) -0.0238(16)
C9 0.052(2) 0.047(2) 0.0386(19) -0.0003(15) -0.0156(16) -0.0284(18)
C10 0.044(2) 0.067(3) 0.065(3) -0.019(2) -0.011(2) -0.0167(19)
C11 0.059(3) 0.064(3) 0.066(3) 0.007(2) -0.026(2) -0.022(2)
C12 0.0340(16) 0.0297(15) 0.0339(16) 0.0105(12) -0.0141(13) -0.0175(13)
C13 0.062(2) 0.0340(19) 0.048(2) -0.0018(16) -0.0157(19) -0.0075(17)
C14 0.059(2) 0.044(2) 0.070(3) 0.0151(19) -0.033(2) -0.0128(19)
C15 0.042(2) 0.064(3) 0.054(3) -0.002(2) 0.0061(19) -0.018(2)
C16 0.066(3) 0.069(3) 0.041(2) 0.0221(19) -0.0142(19) -0.055(2)
C17 0.065(3) 0.047(2) 0.069(3) 0.031(2) -0.023(2) -0.033(2)
C18 0.053(2) 0.067(3) 0.057(2) -0.0109(19) -0.0040(19) -0.044(2)
C19 0.060(3) 0.063(3) 0.072(3) 0.024(2) -0.023(2) -0.053(2)
Co1 0.0445(3) 0.0328(2) 0.0325(2) 0.00764(17) -0.01343(19) -0.0208(2)
O1 0.0620(17) 0.0655(18) 0.0683(18) 0.0418(15) -0.0331(15) -0.0374(15)
O2 0.0593(17) 0.0663(18) 0.0749(19) 0.0312(15) -0.0351(15) -0.0439(14)
O3 0.0548(16) 0.0527(16) 0.0535(16) 0.0072(12) -0.0236(13) -0.0180(13)
O4 0.0629(17) 0.0598(17) 0.0495(15) -0.0056(12) -0.0228(13) -0.0293(14)
O5 0.0465(13) 0.0277(11) 0.0322(12) 0.0044(9) -0.0137(10) -0.0139(10)
O6 0.0551(15) 0.0282(11) 0.0420(13) 0.0080(9) -0.0137(11) -0.0168(11)
S1 0.0390(4) 0.0385(4) 0.0392(4) 0.0048(3) -0.0099(4) -0.0170(4)
S2 0.0422(5) 0.0397(5) 0.0448(5) -0.0053(4) -0.0163(4) -0.0171(4)

loop_
_atom_type_symbol
_atom_type_description
_atom_type_scat_dispersion_real
_atom_type_scat_dispersion_imag
_atom_type_scat_source
C C 0.0033 0.0016 'International Tables Vol C Tables 4.2.6.8 and 6.1.1.4'
H H 0.0000 0.0000 'International Tables Vol C Tables 4.2.6.8 and 6.1.1.4'
B B 0.0013 0.0007 'International Tables Vol C Tables 4.2.6.8 and 6.1.1.4'
O O 0.0106 0.0060 'International Tables Vol C Tables 4.2.6.8 and 6.1.1.4'
S S 0.1246 0.1234 'International Tables Vol C Tables 4.2.6.8 and 6.1.1.4'
Co Co 0.3494 0.9721 'International Tables Vol C Tables 4.2.6.8 and 6.1.1.4'

loop_
_geom_angle_atom_site_label_1
_geom_angle_atom_site_label_2
_geom_angle_atom_site_label_3
_geom_angle
C1 B3 C2 57.0(2)
C1 B3 B7 99.1(3)
C2 B3 B7 55.0(2)
C1 B3 B8 97.6(3)
C2 B3 B8 98.2(3)
B7 B3 B8 56.8(2)
C1 B3 B4 54.9(2)
C2 B3 B4 97.2(3)
B7 B3 B4 97.0(3)
B8 B3 B4 53.8(2)
C1 B3 Co1 123.8(2)
C2 B3 Co1 124.8(3)
B7 B3 Co1 128.5(3)
B8 B3 Co1 131.2(3)
B4 B3 Co1 129.6(3)
B9 B4 B5 64.2(3)
B9 B4 B8 63.1(3)
B5 B4 B8 115.1(4)
B9 B4 C1 108.6(3)
B5 B4 C1 60.7(2)
B8 B4 C1 105.3(3)
B9 B4 B3 112.6(4)
B5 B4 B3 112.0(3)
B8 B4 B3 60.6(3)
C1 B4 B3 57.6(2)
B9 B4 H4 135.0
B5 B4 H4 115.7
B8 B4 H4 128.1
C1 B4 H4 108.3
B3 B4 H4 108.4
B4 B5 C1 60.3(2)
B4 B5 B9 56.2(3)
C1 B5 B9 102.4(3)
B4 B5 B6 108.5(3)
C1 B5 B6 59.7(2)
B9 B5 B6 105.2(3)
B4 B5 B10 104.7(4)
C1 B5 B10 103.8(3)
B9 B5 B10 58.9(3)
B6 B5 B10 58.4(2)
B4 B5 H5 130.8
C1 B5 H5 116.9
B9 B5 H5 137.1
B6 B5 H5 109.0
B10 B5 H5 121.8
C2 B6 C1 58.5(2)
C2 B6 B10 104.2(3)
C1 B6 B10 104.6(3)
C2 B6 B5 105.7(3)
C1 B6 B5 58.0(2)
B10 B6 B5 61.2(3)
C2 B6 B11 57.1(2)
C1 B6 B11 103.5(3)
B10 B6 B11 59.2(3)
B5 B6 B11 107.7(3)
C2 B6 H6 122.8
C1 B6 H6 117.6
B10 B6 H6 128.1
B5 B6 H6 118.1
B11 B6 H6 129.6
C2 B7 B11 59.4(2)
C2 B7 B8 107.1(3)
B11 B7 B8 108.9(3)
C2 B7 B12 105.2(3)
B11 B7 B12 59.3(3)
B8 B7 B12 60.5(3)
C2 B7 B3 61.7(2)
B11 B7 B3 112.8(3)
B8 B7 B3 62.1(2)
B12 B7 B3 111.9(3)
C2 B7 H7A 116.2
B11 B7 H7A 123.7
B8 B7 H7A 123.4
B12 B7 H7A 131.6
B3 B7 H7A 109.2
B4 B8 B9 56.1(3)
B4 B8 B7 109.0(3)
B9 B8 B7 106.2(3)
B4 B8 B12 103.6(4)
B9 B8 B12 57.4(3)
B7 B8 B12 60.6(3)
B4 B8 B3 65.6(2)
B9 B8 B3 111.1(3)
B7 B8 B3 61.1(2)
B12 B8 B3 111.2(3)
B4 B8 H8A 121.4
B9 B8 H8A 120.8
B7 B8 H8A 124.1
B12 B8 H8A 122.1
B3 B8 H8A 119.2
B4 B9 B12 111.3(4)
B4 B9 B8 60.7(3)
B12 B9 B8 62.2(3)
B4 B9 B10 109.9(3)
B12 B9 B10 60.8(3)
B8 B9 B10 110.6(3)
B4 B9 B5 59.6(3)
B12 B9 B5 111.4(4)
B8 B9 B5 109.5(3)
B10 B9 B5 61.9(3)
B4 B9 H9 117.2
B12 B9 H9 123.5
B8 B9 H9 121.2
B10 B9 H9 121.8
B5 B9 H9 117.2
B12 B10 B9 57.9(3)
B12 B10 B6 109.0(3)
B9 B10 B6 107.0(3)
B12 B10 B11 59.6(3)
B9 B10 B11 105.7(4)
B6 B10 B11 62.0(3)
B12 B10 B5 106.8(3)
B9 B10 B5 59.3(3)
B6 B10 B5 60.3(3)
B11 B10 B5 109.2(3)
B12 B10 H10 126.5
B9 B10 H10 125.6
B6 B10 H10 117.0
B11 B10 H10 122.1
B5 B10 H10 118.6
C2 B11 B12 105.9(3)
C2 B11 B7 58.3(2)
B12 B11 B7 61.3(3)
C2 B11 B10 105.6(3)
B12 B11 B10 59.6(3)
B7 B11 B10 108.5(3)
C2 B11 B6 59.4(2)
B12 B11 B6 106.4(3)
B7 B11 B6 107.1(3)
B10 B11 B6 58.8(3)
C2 B11 H11 118.5
B12 B11 H11 131.2
B7 B11 H11 127.9
B10 B11 H11 120.4
B6 B11 H11 112.6
B9 B12 B10 61.3(3)
B9 B12 B11 109.3(4)
B10 B12 B11 60.7(3)
B9 B12 B8 60.4(3)
B10 B12 B8 109.5(3)
B11 B12 B8 107.8(3)
B9 B12 B7 107.2(3)
B10 B12 B7 107.9(3)
B11 B12 B7 59.5(3)
B8 B12 B7 58.9(3)
B9 B12 H12 131.1
B10 B12 H12 124.1
B11 B12 H12 113.6
B8 B12 H12 123.0
B7 B12 H12 114.1
C2 C1 B4 110.2(3)
C2 C1 B5 110.9(3)
B4 C1 B5 59.0(3)
C2 C1 B6 60.6(2)
B4 C1 B6 109.5(3)
B5 C1 B6 62.3(2)
C2 C1 B3 62.7(2)
B4 C1 B3 67.4(3)
B5 C1 B3 119.1(3)
B6 C1 B3 116.8(3)
C2 C1 S1 120.2(2)
B4 C1 S1 126.3(3)
B5 C1 S1 113.5(3)
B6 C1 S1 110.3(2)
B3 C1 S1 120.8(2)
B7 C2 B11 62.4(3)
B7 C2 C1 107.8(3)
B11 C2 C1 110.4(3)
B7 C2 B6 113.7(3)
B11 C2 B6 63.5(3)
C1 C2 B6 60.9(2)
B7 C2 S2 121.3(3)
B11 C2 S2 120.9(2)
C1 C2 S2 120.3(2)
B6 C2 S2 117.9(2)
B7 C2 B3 63.2(2)
B11 C2 B3 116.6(3)
C1 C2 B3 60.3(2)
B6 C2 B3 115.0(3)
S2 C2 B3 113.8(2)
C4 C3 S2 114.1(3)
C4 C3 H3A 108.7
S2 C3 H3A 108.7
C4 C3 H3B 108.7
S2 C3 H3B 108.7
H3A C3 H3B 107.6
O1 C4 O2 124.8(4)
O1 C4 C3 124.9(4)
O2 C4 C3 109.9(3)
O2 C5 C6 106.7(4)
O2 C5 H5A 110.4
C6 C5 H5A 110.4
O2 C5 H5B 110.4
C6 C5 H5B 110.4
H5A C5 H5B 108.6
C5 C6 H6A 109.5
C5 C6 H6B 109.5
H6A C6 H6B 109.5
C5 C6 H6C 109.5
H6A C6 H6C 109.5
H6B C6 H6C 109.5
C8 C7 C12 105.4(3)
C8 C7 S1 120.5(2)
C12 C7 S1 107.7(2)
C8 C7 H7 107.5
C12 C7 H7 107.5
S1 C7 H7 107.5
C9 C8 C7 109.5(3)
C9 C8 Co1 109.6(2)
C7 C8 Co1 105.4(2)
C9 C8 H8 110.7
C7 C8 H8 110.7
Co1 C8 H8 110.7
O3 C9 O4 125.4(3)
O3 C9 C8 123.3(3)
O4 C9 C8 111.3(3)
O4 C10 C11 106.7(3)
O4 C10 H10A 110.4
C11 C10 H10A 110.4
O4 C10 H10B 110.4
C11 C10 H10B 110.4
H10A C10 H10B 108.6
C10 C11 H11A 109.5
C10 C11 H11B 109.5
H11A C11 H11B 109.5
C10 C11 H11C 109.5
H11A C11 H11C 109.5
H11B C11 H11C 109.5
O5 C12 O6 125.2(3)
O5 C12 C7 118.8(3)
O6 C12 C7 116.0(3)
O6 C13 C14 109.3(3)
O6 C13 H13A 109.8
C14 C13 H13A 109.8
O6 C13 H13B 109.8
C14 C13 H13B 109.8
H13A C13 H13B 108.3
C13 C14 H14A 109.5
C13 C14 H14B 109.5
H14A C14 H14B 109.5
C13 C14 H14C 109.5
H14A C14 H14C 109.5
H14B C14 H14C 109.5
C19 C15 C16 109.1(4)
C19 C15 Co1 70.5(2)
C16 C15 Co1 68.9(2)
C19 C15 H15 125.5
C16 C15 H15 125.5
Co1 C15 H15 125.5
C17 C16 C15 106.7(4)
C17 C16 Co1 67.7(2)
C15 C16 Co1 72.4(2)
C17 C16 H16 126.6
C15 C16 H16 126.6
Co1 C16 H16 126.6
C16 C17 C18 111.0(4)
C16 C17 Co1 74.3(2)
C18 C17 Co1 71.3(2)
C16 C17 H17 124.5
C18 C17 H17 124.5
Co1 C17 H17 124.5
C19 C18 C17 102.9(4)
C19 C18 Co1 72.2(2)
C17 C18 Co1 67.2(2)
C19 C18 H18 128.4
C17 C18 H18 128.4
Co1 C18 H18 128.4
C15 C19 C18 110.3(4)
C15 C19 Co1 72.5(2)
C18 C19 Co1 68.6(2)
C15 C19 H19 124.8
C18 C19 H19 124.8
Co1 C19 H19 124.8
O5 Co1 B3 101.60(15)
O5 Co1 C8 82.62(11)
B3 Co1 C8 89.22(16)
O5 Co1 C17 143.59(16)
B3 Co1 C17 88.00(18)
C8 Co1 C17 133.04(17)
O5 Co1 C18 145.33(15)
B3 Co1 C18 113.04(18)
C8 Co1 C18 98.71(15)
C17 Co1 C18 41.49(17)
O5 Co1 C16 105.65(13)
B3 Co1 C16 101.56(17)
C8 Co1 C16 164.54(14)
C17 Co1 C16 38.02(16)
C18 Co1 C16 66.97(16)
O5 Co1 C19 106.29(14)
B3 Co1 C19 151.25(17)
C8 Co1 C19 101.00(16)
C17 Co1 C19 65.33(17)
C18 Co1 C19 39.21(16)
C16 Co1 C19 64.38(16)
O5 Co1 C15 87.92(14)
B3 Co1 C15 139.66(17)
C8 Co1 C15 131.05(16)
C17 Co1 C15 63.94(18)
C18 Co1 C15 64.97(17)
C16 Co1 C15 38.70(16)
C19 Co1 C15 36.98(17)
C4 O2 C5 115.6(3)
C9 O4 C10 115.1(3)
C12 O5 Co1 114.2(2)
C12 O6 C13 117.6(3)
C1 S1 C7 105.17(15)
C2 S2 C3 105.23(17)

loop_
_geom_bond_atom_site_label_1
_geom_bond_atom_site_label_2
_geom_bond_distance
B3 C1 1.769(6)
B3 C2 1.809(5)
B3 B7 1.834(6)
B3 B8 1.852(6)
B3 B4 1.935(6)
B3 Co1 2.008(4)
B4 B9 1.631(6)
B4 B5 1.691(7)
B4 B8 1.714(7)
B4 C1 1.715(5)
B4 H4 1.0901
B5 C1 1.721(6)
B5 B9 1.766(7)
B5 B6 1.796(6)
B5 B10 1.811(7)
B5 H5 0.8707
B6 C2 1.747(6)
B6 C1 1.752(5)
B6 B10 1.761(6)
B6 B11 1.817(7)
B6 H6 1.0796
B7 C2 1.684(5)
B7 B11 1.754(7)
B7 B8 1.754(6)
B7 B12 1.786(7)
B7 H7A 1.0913
B8 B9 1.752(7)
B8 B12 1.783(6)
B8 H8A 1.0753
B9 B12 1.697(7)
B9 B10 1.758(7)
B9 H9 0.9995
B10 B12 1.750(8)
B10 B11 1.769(7)
B10 H10 1.0895
B11 C2 1.704(5)
B11 B12 1.750(7)
B11 H11 1.0942
B12 H12 1.0914
C1 C2 1.709(5)
C1 S1 1.778(3)
C2 S2 1.762(3)
C3 C4 1.502(5)
C3 S2 1.806(4)
C3 H3A 0.9700
C3 H3B 0.9700
C4 O1 1.191(4)
C4 O2 1.306(4)
C5 O2 1.460(5)
C5 C6 1.478(6)
C5 H5A 0.9700
C5 H5B 0.9700
C6 H6A 0.9600
C6 H6B 0.9600
C6 H6C 0.9600
C7 C8 1.515(4)
C7 C12 1.523(4)
C7 S1 1.811(3)
C7 H7 0.9800
C8 C9 1.475(5)
C8 Co1 2.014(3)
C8 H8 0.9800
C9 O3 1.171(4)
C9 O4 1.352(4)
C10 O4 1.450(5)
C10 C11 1.474(6)
C10 H10A 0.9700
C10 H10B 0.9700
C11 H11A 0.9600
C11 H11B 0.9600
C11 H11C 0.9600
C12 O5 1.234(4)
C12 O6 1.293(4)
C13 O6 1.461(4)
C13 C14 1.462(5)
C13 H13A 0.9700
C13 H13B 0.9700
C14 H14A 0.9600
C14 H14B 0.9600
C14 H14C 0.9600
C15 C19 1.357(6)
C15 C16 1.411(6)
C15 Co1 2.151(4)
C15 H15 0.9800
C16 C17 1.347(6)
C16 Co1 2.105(3)
C16 H16 0.9800
C17 C18 1.454(6)
C17 Co1 2.024(4)
C17 H17 0.9800
C18 C19 1.412(6)
C18 Co1 2.079(4)
C18 H18 0.9800
C19 Co1 2.127(4)
C19 H19 0.9800
Co1 O5 1.977(2)

loop_
_geom_torsion_atom_site_label_1
_geom_torsion_atom_site_label_2
_geom_torsion_atom_site_label_3
_geom_torsion_atom_site_label_4
_geom_torsion
C1 B3 B4 B9 98.4(4)
C2 B3 B4 B9 57.7(4)
B7 B3 B4 B9 2.2(4)
B8 B3 B4 B9 -37.2(3)
Co1 B3 B4 B9 -154.1(3)
C1 B3 B4 B5 28.3(3)
C2 B3 B4 B5 -12.4(4)
B7 B3 B4 B5 -67.9(4)
B8 B3 B4 B5 -107.3(4)
Co1 B3 B4 B5 135.8(4)
C1 B3 B4 B8 135.6(3)
C2 B3 B4 B8 94.9(3)
B7 B3 B4 B8 39.4(3)
Co1 B3 B4 B8 -116.9(4)
C2 B3 B4 C1 -40.7(2)
B7 B3 B4 C1 -96.2(3)
B8 B3 B4 C1 -135.6(3)
Co1 B3 B4 C1 107.5(3)
B9 B4 B5 C1 -132.7(3)
B8 B4 B5 C1 -94.1(3)
B3 B4 B5 C1 -27.3(3)
B8 B4 B5 B9 38.7(3)
C1 B4 B5 B9 132.7(3)
B3 B4 B5 B9 105.4(4)
B9 B4 B5 B6 -96.2(4)
B8 B4 B5 B6 -57.5(4)
C1 B4 B5 B6 36.6(3)
B3 B4 B5 B6 9.2(5)
B9 B4 B5 B10 -35.1(3)
B8 B4 B5 B10 3.6(4)
C1 B4 B5 B10 97.7(3)
B3 B4 B5 B10 70.4(4)
B4 B5 B6 C2 -1.6(4)
C1 B5 B6 C2 35.3(3)
B9 B5 B6 C2 -60.5(4)
B10 B5 B6 C2 -97.8(4)
B4 B5 B6 C1 -36.8(3)
B9 B5 B6 C1 -95.7(3)
B10 B5 B6 C1 -133.0(3)
B4 B5 B6 B10 96.2(4)
C1 B5 B6 B10 133.0(3)
B9 B5 B6 B10 37.3(3)
B4 B5 B6 B11 58.3(4)
C1 B5 B6 B11 95.1(3)
B9 B5 B6 B11 -0.7(4)
B10 B5 B6 B11 -38.0(3)
C1 B3 B7 C2 38.4(2)
B8 B3 B7 C2 131.6(3)
B4 B3 B7 C2 93.9(3)
Co1 B3 B7 C2 -109.4(4)
C1 B3 B7 B11 6.9(4)
C2 B3 B7 B11 -31.4(3)
B8 B3 B7 B11 100.1(4)
B4 B3 B7 B11 62.4(4)
Co1 B3 B7 B11 -140.9(3)
C1 B3 B7 B8 -93.2(3)
C2 B3 B7 B8 -131.6(3)
B4 B3 B7 B8 -37.7(3)
Co1 B3 B7 B8 119.0(4)
C1 B3 B7 B12 -57.7(4)
C2 B3 B7 B12 -96.0(4)
B8 B3 B7 B12 35.5(3)
B4 B3 B7 B12 -2.2(4)
Co1 B3 B7 B12 154.5(3)
B5 B4 B8 B9 -39.1(3)
C1 B4 B8 B9 -103.5(3)
B3 B4 B8 B9 -141.3(3)
B9 B4 B8 B7 97.1(3)
B5 B4 B8 B7 58.0(4)
C1 B4 B8 B7 -6.4(4)
B3 B4 B8 B7 -44.1(3)
B9 B4 B8 B12 33.9(3)
B5 B4 B8 B12 -5.2(4)
C1 B4 B8 B12 -69.6(4)
B3 B4 B8 B12 -107.4(3)
B9 B4 B8 B3 141.3(3)
B5 B4 B8 B3 102.1(3)
C1 B4 B8 B3 37.8(3)
C2 B7 B8 B4 2.8(4)
B11 B7 B8 B4 -59.9(4)
B12 B7 B8 B4 -95.3(4)
B3 B7 B8 B4 46.4(3)
C2 B7 B8 B9 61.9(4)
B11 B7 B8 B9 -0.8(4)
B12 B7 B8 B9 -36.2(3)
B3 B7 B8 B9 105.5(3)
C2 B7 B8 B12 98.1(3)
B11 B7 B8 B12 35.4(3)
B3 B7 B8 B12 141.7(3)
C2 B7 B8 B3 -43.6(3)
B11 B7 B8 B3 -106.3(3)
B12 B7 B8 B3 -141.7(3)
C1 B3 B8 B4 -35.3(3)
C2 B3 B8 B4 -92.9(3)
B7 B3 B8 B4 -131.2(3)
Co1 B3 B8 B4 114.2(4)
C1 B3 B8 B9 -1.5(4)
C2 B3 B8 B9 -59.1(4)
B7 B3 B8 B9 -97.4(4)
B4 B3 B8 B9 33.8(3)
Co1 B3 B8 B9 148.0(3)
C1 B3 B8 B7 95.9(3)
C2 B3 B8 B7 38.3(3)
B4 B3 B8 B7 131.2(3)
Co1 B3 B8 B7 -114.6(4)
C1 B3 B8 B12 60.5(4)
C2 B3 B8 B12 2.9(4)
B7 B3 B8 B12 -35.4(3)
B4 B3 B8 B12 95.8(4)
Co1 B3 B8 B12 -150.0(3)
B5 B4 B9 B12 103.0(4)
B8 B4 B9 B12 -37.6(4)
C1 B4 B9 B12 60.4(5)
B3 B4 B9 B12 -1.4(5)
B5 B4 B9 B8 140.6(3)
C1 B4 B9 B8 98.1(4)
B3 B4 B9 B8 36.2(3)
B5 B4 B9 B10 37.5(4)
B8 B4 B9 B10 -103.1(4)
C1 B4 B9 B10 -5.0(5)
B3 B4 B9 B10 -66.9(5)
B8 B4 B9 B5 -140.6(3)
C1 B4 B9 B5 -42.5(3)
B3 B4 B9 B5 -104.4(3)
B7 B8 B9 B4 -102.3(3)
B12 B8 B9 B4 -140.0(3)
B3 B8 B9 B4 -37.6(3)
B4 B8 B9 B12 140.0(3)
B7 B8 B9 B12 37.7(3)
B3 B8 B9 B12 102.3(3)
B4 B8 B9 B10 101.8(4)
B7 B8 B9 B10 -0.5(4)
B12 B8 B9 B10 -38.1(3)
B3 B8 B9 B10 64.2(4)
B4 B8 B9 B5 35.5(3)
B7 B8 B9 B5 -66.8(4)
B12 B8 B9 B5 -104.5(4)
B3 B8 B9 B5 -2.1(4)
C1 B5 B9 B4 40.8(3)
B6 B5 B9 B4 102.4(3)
B10 B5 B9 B4 139.5(4)
B4 B5 B9 B12 -102.9(4)
C1 B5 B9 B12 -62.1(4)
B6 B5 B9 B12 -0.5(4)
B10 B5 B9 B12 36.6(3)
B4 B5 B9 B8 -36.0(3)
C1 B5 B9 B8 4.8(4)
B6 B5 B9 B8 66.4(4)
B10 B5 B9 B8 103.5(4)
B4 B5 B9 B10 -139.5(4)
C1 B5 B9 B10 -98.7(3)
B6 B5 B9 B10 -37.1(3)
B4 B9 B10 B12 103.9(4)
B8 B9 B10 B12 38.7(3)
B5 B9 B10 B12 140.5(3)
B4 B9 B10 B6 1.9(5)
B12 B9 B10 B6 -102.1(4)
B8 B9 B10 B6 -63.3(4)
B5 B9 B10 B6 38.4(3)
B4 B9 B10 B11 66.8(5)
B12 B9 B10 B11 -37.2(3)
B8 B9 B10 B11 1.6(4)
B5 B9 B10 B11 103.3(3)
B4 B9 B10 B5 -36.5(4)
B12 B9 B10 B5 -140.5(3)
B8 B9 B10 B5 -101.7(3)
C2 B6 B10 B12 1.4(4)
C1 B6 B10 B12 -59.2(4)
B5 B6 B10 B12 -99.0(4)
B11 B6 B10 B12 38.0(3)
C2 B6 B10 B9 62.5(4)
C1 B6 B10 B9 1.9(4)
B5 B6 B10 B9 -37.9(3)
B11 B6 B10 B9 99.1(4)
C2 B6 B10 B11 -36.6(3)
C1 B6 B10 B11 -97.2(3)
B5 B6 B10 B11 -137.0(3)
C2 B6 B10 B5 100.4(3)
C1 B6 B10 B5 39.8(3)
B11 B6 B10 B5 137.0(3)
B4 B5 B10 B12 -0.4(4)
C1 B5 B10 B12 62.1(4)
B9 B5 B10 B12 -34.3(3)
B6 B5 B10 B12 102.6(3)
B4 B5 B10 B9 33.9(3)
C1 B5 B10 B9 96.4(3)
B6 B5 B10 B9 136.9(4)
B4 B5 B10 B6 -103.0(3)
C1 B5 B10 B6 -40.5(3)
B9 B5 B10 B6 -136.9(4)
B4 B5 B10 B11 -63.4(4)
C1 B5 B10 B11 -0.9(4)
B9 B5 B10 B11 -97.3(4)
B6 B5 B10 B11 39.6(3)
B8 B7 B11 C2 99.1(3)
B12 B7 B11 C2 135.0(3)
B3 B7 B11 C2 32.3(3)
C2 B7 B11 B12 -135.0(3)
B8 B7 B11 B12 -35.9(3)
B3 B7 B11 B12 -102.7(4)
C2 B7 B11 B10 -97.3(3)
B8 B7 B11 B10 1.8(4)
B12 B7 B11 B10 37.7(3)
B3 B7 B11 B10 -65.0(4)
C2 B7 B11 B6 -35.3(3)
B8 B7 B11 B6 63.9(4)
B12 B7 B11 B6 99.7(3)
B3 B7 B11 B6 -3.0(4)
B12 B10 B11 C2 -99.6(3)
B9 B10 B11 C2 -63.2(4)
B6 B10 B11 C2 38.0(3)
B5 B10 B11 C2 -0.8(5)
B9 B10 B11 B12 36.4(3)
B6 B10 B11 B12 137.6(3)
B5 B10 B11 B12 98.7(4)
B12 B10 B11 B7 -38.4(3)
B9 B10 B11 B7 -2.0(4)
B6 B10 B11 B7 99.2(3)
B5 B10 B11 B7 60.3(4)
B12 B10 B11 B6 -137.6(3)
B9 B10 B11 B6 -101.2(3)
B5 B10 B11 B6 -38.9(3)
C1 B6 B11 C2 -37.3(2)
B10 B6 B11 C2 -136.4(3)
B5 B6 B11 C2 -97.6(3)
C2 B6 B11 B12 99.1(3)
C1 B6 B11 B12 61.8(4)
B10 B6 B11 B12 -37.4(3)
B5 B6 B11 B12 1.5(4)
C2 B6 B11 B7 34.8(3)
C1 B6 B11 B7 -2.5(4)
B10 B6 B11 B7 -101.7(3)
B5 B6 B11 B7 -62.8(4)
C2 B6 B11 B10 136.4(3)
C1 B6 B11 B10 99.2(3)
B5 B6 B11 B10 38.9(3)
B4 B9 B12 B10 -101.5(4)
B8 B9 B12 B10 -138.5(3)
B5 B9 B12 B10 -37.1(3)
B4 B9 B12 B11 -63.0(5)
B8 B9 B12 B11 -100.0(3)
B10 B9 B12 B11 38.5(3)
B5 B9 B12 B11 1.5(5)
B4 B9 B12 B8 37.0(3)
B10 B9 B12 B8 138.5(3)
B5 B9 B12 B8 101.5(3)
B4 B9 B12 B7 -0.1(5)
B8 B9 B12 B7 -37.1(3)
B10 B9 B12 B7 101.4(3)
B5 B9 B12 B7 64.4(4)
B6 B10 B12 B9 98.6(3)
B11 B10 B12 B9 137.6(3)
B5 B10 B12 B9 34.9(3)
B9 B10 B12 B11 -137.6(3)
B6 B10 B12 B11 -39.0(3)
B5 B10 B12 B11 -102.8(3)
B9 B10 B12 B8 -37.6(3)
B6 B10 B12 B8 61.0(4)
B11 B10 B12 B8 100.0(3)
B5 B10 B12 B8 -2.8(4)
B9 B10 B12 B7 -100.2(3)
B6 B10 B12 B7 -1.6(4)
B11 B10 B12 B7 37.5(3)
B5 B10 B12 B7 -65.3(4)
C2 B11 B12 B9 60.3(4)
B7 B11 B12 B9 99.0(4)
B10 B11 B12 B9 -38.8(3)
B6 B11 B12 B9 -1.8(4)
C2 B11 B12 B10 99.1(3)
B7 B11 B12 B10 137.8(3)
B6 B11 B12 B10 37.0(3)
C2 B11 B12 B8 -3.8(5)
B7 B11 B12 B8 34.9(3)
B10 B11 B12 B8 -102.8(4)
B6 B11 B12 B8 -65.9(4)
C2 B11 B12 B7 -38.7(3)
B10 B11 B12 B7 -137.8(3)
B6 B11 B12 B7 -100.8(3)
B4 B8 B12 B9 -33.3(3)
B7 B8 B12 B9 -137.7(3)
B3 B8 B12 B9 -102.1(4)
B4 B8 B12 B10 4.7(4)
B9 B8 B12 B10 38.0(3)
B7 B8 B12 B10 -99.6(3)
B3 B8 B12 B10 -64.1(4)
B4 B8 B12 B11 69.2(4)
B9 B8 B12 B11 102.5(4)
B7 B8 B12 B11 -35.2(3)
B3 B8 B12 B11 0.4(5)
B4 B8 B12 B7 104.4(3)
B9 B8 B12 B7 137.7(3)
B3 B8 B12 B7 35.6(3)
C2 B7 B12 B9 -63.5(4)
B11 B7 B12 B9 -102.7(4)
B8 B7 B12 B9 37.8(3)
B3 B7 B12 B9 1.6(5)
C2 B7 B12 B10 1.1(4)
B11 B7 B12 B10 -38.0(3)
B8 B7 B12 B10 102.4(4)
B3 B7 B12 B10 66.3(4)
C2 B7 B12 B11 39.1(3)
B8 B7 B12 B11 140.4(3)
B3 B7 B12 B11 104.3(4)
C2 B7 B12 B8 -101.3(3)
B11 B7 B12 B8 -140.4(3)
B3 B7 B12 B8 -36.2(3)
B9 B4 C1 C2 -58.6(4)
B5 B4 C1 C2 -102.8(3)
B8 B4 C1 C2 7.7(4)
B3 B4 C1 C2 46.9(3)
B9 B4 C1 B5 44.2(4)
B8 B4 C1 B5 110.5(4)
B3 B4 C1 B5 149.7(3)
B9 B4 C1 B6 6.3(5)
B5 B4 C1 B6 -37.9(3)
B8 B4 C1 B6 72.6(4)
B3 B4 C1 B6 111.8(3)
B9 B4 C1 B3 -105.5(4)
B5 B4 C1 B3 -149.7(3)
B8 B4 C1 B3 -39.2(3)
B9 B4 C1 S1 142.1(3)
B5 B4 C1 S1 97.8(3)
B8 B4 C1 S1 -151.7(3)
B3 B4 C1 S1 -112.5(3)
B4 B5 C1 C2 101.7(3)
B9 B5 C1 C2 63.0(3)
B6 B5 C1 C2 -37.5(3)
B10 B5 C1 C2 2.4(4)
B9 B5 C1 B4 -38.7(3)
B6 B5 C1 B4 -139.1(4)
B10 B5 C1 B4 -99.3(4)
B4 B5 C1 B6 139.1(4)
B9 B5 C1 B6 100.4(3)
B10 B5 C1 B6 39.9(3)
B4 B5 C1 B3 32.2(3)
B9 B5 C1 B3 -6.5(4)
B6 B5 C1 B3 -107.0(3)
B10 B5 C1 B3 -67.1(4)
B4 B5 C1 S1 -119.4(3)
B9 B5 C1 S1 -158.1(3)
B6 B5 C1 S1 101.4(3)
B10 B5 C1 S1 141.3(3)
B10 B6 C1 C2 97.9(3)
B5 B6 C1 C2 139.3(3)
B11 B6 C1 C2 36.6(2)
C2 B6 C1 B4 -102.8(3)
B10 B6 C1 B4 -5.0(4)
B5 B6 C1 B4 36.5(3)
B11 B6 C1 B4 -66.2(4)
C2 B6 C1 B5 -139.3(3)
B10 B6 C1 B5 -41.5(3)
B11 B6 C1 B5 -102.7(3)
C2 B6 C1 B3 -28.9(3)
B10 B6 C1 B3 69.0(4)
B5 B6 C1 B3 110.4(3)
B11 B6 C1 B3 7.7(4)
C2 B6 C1 S1 114.0(2)
B10 B6 C1 S1 -148.1(3)
B5 B6 C1 S1 -106.6(3)
B11 B6 C1 S1 150.6(2)
B7 B3 C1 C2 -37.3(2)
B8 B3 C1 C2 -94.8(3)
B4 B3 C1 C2 -129.5(3)
Co1 B3 C1 C2 112.6(3)
C2 B3 C1 B4 129.5(3)
B7 B3 C1 B4 92.2(3)
B8 B3 C1 B4 34.7(3)
Co1 B3 C1 B4 -117.9(3)
C2 B3 C1 B5 99.9(3)
B7 B3 C1 B5 62.6(4)
B8 B3 C1 B5 5.1(4)
B4 B3 C1 B5 -29.6(3)
Co1 B3 C1 B5 -147.5(3)
C2 B3 C1 B6 28.3(3)
B7 B3 C1 B6 -9.1(4)
B8 B3 C1 B6 -66.5(3)
B4 B3 C1 B6 -101.2(3)
Co1 B3 C1 B6 140.8(3)
C2 B3 C1 S1 -110.6(3)
B7 B3 C1 S1 -147.9(2)
B8 B3 C1 S1 154.6(2)
B4 B3 C1 S1 119.9(3)
Co1 B3 C1 S1 2.0(4)
B8 B7 C2 B11 -102.3(4)
B12 B7 C2 B11 -39.1(3)
B3 B7 C2 B11 -146.0(3)
B11 B7 C2 C1 104.2(3)
B8 B7 C2 C1 1.9(4)
B12 B7 C2 C1 65.2(3)
B3 B7 C2 C1 -41.8(3)
B11 B7 C2 B6 38.8(3)
B8 B7 C2 B6 -63.4(4)
B12 B7 C2 B6 -0.2(4)
B3 B7 C2 B6 -107.2(3)
B11 B7 C2 S2 -111.1(3)
B8 B7 C2 S2 146.6(3)
B12 B7 C2 S2 -150.2(3)
B3 B7 C2 S2 102.9(3)
B11 B7 C2 B3 146.0(3)
B8 B7 C2 B3 43.8(3)
B12 B7 C2 B3 107.0(3)
B12 B11 C2 B7 40.2(3)
B10 B11 C2 B7 102.4(4)
B6 B11 C2 B7 140.1(3)
B12 B11 C2 C1 -59.8(4)
B7 B11 C2 C1 -100.0(3)
B10 B11 C2 C1 2.4(4)
B6 B11 C2 C1 40.1(3)
B12 B11 C2 B6 -99.9(4)
B7 B11 C2 B6 -140.1(3)
B10 B11 C2 B6 -37.7(3)
B12 B11 C2 S2 151.9(3)
B7 B11 C2 S2 111.7(3)
B10 B11 C2 S2 -145.9(3)
B6 B11 C2 S2 -108.2(3)
B12 B11 C2 B3 6.3(5)
B7 B11 C2 B3 -33.9(3)
B10 B11 C2 B3 68.5(4)
B6 B11 C2 B3 106.2(3)
B4 C1 C2 B7 -6.1(4)
B5 C1 C2 B7 -69.5(4)
B6 C1 C2 B7 -107.7(3)
B3 C1 C2 B7 43.3(3)
S1 C1 C2 B7 154.7(3)
B4 C1 C2 B11 60.3(4)
B5 C1 C2 B11 -3.1(4)
B6 C1 C2 B11 -41.3(3)
B3 C1 C2 B11 109.7(3)
S1 C1 C2 B11 -138.9(3)
B4 C1 C2 B6 101.6(3)
B5 C1 C2 B6 38.2(3)
B3 C1 C2 B6 151.0(3)
S1 C1 C2 B6 -97.6(3)
B4 C1 C2 S2 -151.2(3)
B5 C1 C2 S2 145.4(3)
B6 C1 C2 S2 107.2(3)
B3 C1 C2 S2 -101.8(3)
S1 C1 C2 S2 9.6(4)
B4 C1 C2 B3 -49.4(3)
B5 C1 C2 B3 -112.8(3)
B6 C1 C2 B3 -151.0(3)
S1 C1 C2 B3 111.4(3)
C1 B6 C2 B7 98.0(3)
B10 B6 C2 B7 -0.7(4)
B5 B6 C2 B7 62.9(4)
B11 B6 C2 B7 -38.3(3)
C1 B6 C2 B11 136.3(3)
B10 B6 C2 B11 37.6(3)
B5 B6 C2 B11 101.2(3)
B10 B6 C2 C1 -98.7(3)
B5 B6 C2 C1 -35.1(3)
B11 B6 C2 C1 -136.3(3)
C1 B6 C2 S2 -111.0(3)
B10 B6 C2 S2 150.3(2)
B5 B6 C2 S2 -146.1(3)
B11 B6 C2 S2 112.7(3)
C1 B6 C2 B3 27.7(3)
B10 B6 C2 B3 -71.0(4)
B5 B6 C2 B3 -7.4(4)
B11 B6 C2 B3 -108.6(3)
C1 B3 C2 B7 -133.0(3)
B8 B3 C2 B7 -39.3(3)
B4 B3 C2 B7 -93.5(3)
Co1 B3 C2 B7 116.1(3)
C1 B3 C2 B11 -99.5(3)
B7 B3 C2 B11 33.6(3)
B8 B3 C2 B11 -5.7(4)
B4 B3 C2 B11 -59.9(4)
Co1 B3 C2 B11 149.7(3)
B7 B3 C2 C1 133.0(3)
B8 B3 C2 C1 93.8(3)
B4 B3 C2 C1 39.5(2)
Co1 B3 C2 C1 -110.9(3)
C1 B3 C2 B6 -27.9(3)
B7 B3 C2 B6 105.2(3)
B8 B3 C2 B6 65.9(3)
B4 B3 C2 B6 11.6(3)
Co1 B3 C2 B6 -138.8(3)
C1 B3 C2 S2 112.5(2)
B7 B3 C2 S2 -114.4(3)
B8 B3 C2 S2 -153.7(2)
B4 B3 C2 S2 152.1(2)
Co1 B3 C2 S2 1.7(4)
S2 C3 C4 O1 38.5(5)
S2 C3 C4 O2 -148.6(3)
C12 C7 C8 C9 80.3(3)
S1 C7 C8 C9 -157.8(2)
C12 C7 C8 Co1 -37.6(3)
S1 C7 C8 Co1 84.3(3)
C7 C8 C9 O3 -32.5(5)
Co1 C8 C9 O3 82.7(4)
C7 C8 C9 O4 149.9(3)
Co1 C8 C9 O4 -94.9(3)
C8 C7 C12 O5 30.9(4)
S1 C7 C12 O5 -99.0(3)
C8 C7 C12 O6 -150.8(3)
S1 C7 C12 O6 79.3(3)
C19 C15 C16 C17 -0.1(4)
Co1 C15 C16 C17 -59.3(3)
C19 C15 C16 Co1 59.2(3)
C15 C16 C17 C18 0.0(4)
Co1 C16 C17 C18 -62.3(3)
C15 C16 C17 Co1 62.4(3)
C16 C17 C18 C19 0.0(4)
Co1 C17 C18 C19 -64.1(2)
C16 C17 C18 Co1 64.1(3)
C16 C15 C19 C18 0.1(4)
Co1 C15 C19 C18 58.3(3)
C16 C15 C19 Co1 -58.2(3)
C17 C18 C19 C15 -0.1(4)
Co1 C18 C19 C15 -60.7(3)
C17 C18 C19 Co1 60.6(2)
C1 B3 Co1 O5 -47.1(3)
C2 B3 Co1 O5 23.4(3)
B7 B3 Co1 O5 93.6(3)
B8 B3 Co1 O5 170.1(3)
B4 B3 Co1 O5 -117.1(3)
C1 B3 Co1 C8 35.2(3)
C2 B3 Co1 C8 105.7(3)
B7 B3 Co1 C8 175.9(3)
B8 B3 Co1 C8 -107.6(4)
B4 B3 Co1 C8 -34.8(3)
C1 B3 Co1 C17 168.3(3)
C2 B3 Co1 C17 -121.2(3)
B7 B3 Co1 C17 -51.0(4)
B8 B3 Co1 C17 25.6(4)
B4 B3 Co1 C17 98.4(4)
C1 B3 Co1 C18 134.3(3)
C2 B3 Co1 C18 -155.1(3)
B7 B3 Co1 C18 -84.9(4)
B8 B3 Co1 C18 -8.4(4)
B4 B3 Co1 C18 64.4(4)
C1 B3 Co1 C16 -156.0(3)
C2 B3 Co1 C16 -85.4(3)
B7 B3 Co1 C16 -15.2(4)
B8 B3 Co1 C16 61.3(4)
B4 B3 Co1 C16 134.1(3)
C1 B3 Co1 C19 147.0(3)
C2 B3 Co1 C19 -142.4(3)
B7 B3 Co1 C19 -72.2(5)
B8 B3 Co1 C19 4.3(6)
B4 B3 Co1 C19 77.1(5)
C1 B3 Co1 C15 -147.8(3)
C2 B3 Co1 C15 -77.2(4)
B7 B3 Co1 C15 -7.0(5)
B8 B3 Co1 C15 69.5(4)
B4 B3 Co1 C15 142.3(3)
C9 C8 Co1 O5 -88.7(2)
C7 C8 Co1 O5 29.2(2)
C9 C8 Co1 B3 169.5(3)
C7 C8 Co1 B3 -72.6(3)
C9 C8 Co1 C17 83.0(3)
C7 C8 Co1 C17 -159.2(2)
C9 C8 Co1 C18 56.3(3)
C7 C8 Co1 C18 174.2(2)
C9 C8 Co1 C16 34.9(7)
C7 C8 Co1 C16 152.7(5)
C9 C8 Co1 C19 16.6(3)
C7 C8 Co1 C19 134.4(2)
C9 C8 Co1 C15 -7.9(3)
C7 C8 Co1 C15 109.9(3)
C16 C17 Co1 O5 4.8(4)
C18 C17 Co1 O5 123.9(3)
C16 C17 Co1 B3 111.7(3)
C18 C17 Co1 B3 -129.1(3)
C16 C17 Co1 C8 -161.2(2)
C18 C17 Co1 C8 -42.0(3)
C16 C17 Co1 C18 -119.2(4)
C18 C17 Co1 C16 119.2(4)
C16 C17 Co1 C19 -79.3(3)
C18 C17 Co1 C19 39.8(2)
C16 C17 Co1 C15 -38.3(3)
C18 C17 Co1 C15 80.9(3)
C19 C18 Co1 O5 -7.1(4)
C17 C18 Co1 O5 -120.1(3)
C19 C18 Co1 B3 170.4(3)
C17 C18 Co1 B3 57.5(3)
C19 C18 Co1 C8 -96.7(3)
C17 C18 Co1 C8 150.3(3)
C19 C18 Co1 C17 112.9(4)
C19 C18 Co1 C16 77.2(3)
C17 C18 Co1 C16 -35.8(2)
C17 C18 Co1 C19 -112.9(4)
C19 C18 Co1 C15 34.7(2)
C17 C18 Co1 C15 -78.2(3)
C17 C16 Co1 O5 -177.1(2)
C15 C16 Co1 O5 65.8(3)
C17 C16 Co1 B3 -71.4(3)
C15 C16 Co1 B3 171.5(3)
C17 C16 Co1 C8 62.1(7)
C15 C16 Co1 C8 -55.0(7)
C15 C16 Co1 C17 -117.1(4)
C17 C16 Co1 C18 38.9(3)
C15 C16 Co1 C18 -78.2(3)
C17 C16 Co1 C19 82.1(3)
C15 C16 Co1 C19 -35.1(3)
C17 C16 Co1 C15 117.1(4)
C15 C19 Co1 O5 -63.2(3)
C18 C19 Co1 O5 175.8(2)
C15 C19 Co1 B3 102.3(4)
C18 C19 Co1 B3 -18.7(5)
C15 C19 Co1 C8 -148.6(3)
C18 C19 Co1 C8 90.3(3)
C15 C19 Co1 C17 78.8(3)
C18 C19 Co1 C17 -42.2(3)
C15 C19 Co1 C18 121.0(4)
C15 C19 Co1 C16 36.7(3)
C18 C19 Co1 C16 -84.3(3)
C18 C19 Co1 C15 -121.0(4)
C19 C15 Co1 O5 121.0(3)
C16 C15 Co1 O5 -118.5(2)
C19 C15 Co1 B3 -133.5(3)
C16 C15 Co1 B3 -12.9(4)
C19 C15 Co1 C8 42.6(3)
C16 C15 Co1 C8 163.2(2)
C19 C15 Co1 C17 -82.9(3)
C16 C15 Co1 C17 37.6(2)
C19 C15 Co1 C18 -36.7(3)
C16 C15 Co1 C18 83.8(3)
C19 C15 Co1 C16 -120.5(4)
C16 C15 Co1 C19 120.5(4)
O1 C4 O2 C5 -2.9(6)
C3 C4 O2 C5 -175.8(3)
C6 C5 O2 C4 155.5(4)
O3 C9 O4 C10 1.8(5)
C8 C9 O4 C10 179.4(3)
C11 C10 O4 C9 173.5(3)
O6 C12 O5 Co1 175.2(2)
C7 C12 O5 Co1 -6.6(4)
B3 Co1 O5 C12 73.8(2)
C8 Co1 O5 C12 -13.9(2)
C17 Co1 O5 C12 176.4(3)
C18 Co1 O5 C12 -108.6(3)
C16 Co1 O5 C12 179.4(2)
C19 Co1 O5 C12 -113.3(2)
C15 Co1 O5 C12 -145.8(2)
O5 C12 O6 C13 2.7(5)
C7 C12 O6 C13 -175.5(3)
C14 C13 O6 C12 -164.5(3)
C2 C1 S1 C7 -85.7(3)
B4 C1 S1 C7 71.8(3)
B5 C1 S1 C7 139.6(2)
B6 C1 S1 C7 -152.7(2)
B3 C1 S1 C7 -11.5(3)
C8 C7 S1 C1 -33.0(3)
C12 C7 S1 C1 87.8(2)
B7 C2 S2 C3 118.0(3)
B11 C2 S2 C3 43.6(3)
C1 C2 S2 C3 -101.6(3)
B6 C2 S2 C3 -30.7(3)
B3 C2 S2 C3 -170.0(2)
C4 C3 S2 C2 97.7(3)
